data_4338916
loop_
_publ_author_name
'Ortega-Villar, Norma'
'Ugalde-Sald\'ivar, V\'ictor M'
'Mu\~noz, M Carmen'
'Ortiz-Frade, Luis A'
'Alvarado-Rodr\'iguez, Jos\'e G'
'Real, Jos\'e A'
'Moreno-Esparza, Rafael'

_publ_section_title
;
 Synthesis and relative stability of a series of compounds of type
 [Fe(II)(bztpen)X]+, where bztpen=pentadentate ligand, N5, and
 X-=monodentate anion.
;
_journal_issue 18
_journal_name_full 'Inorganic chemistry'
_journal_page_first 7285
_journal_page_last 7293
_journal_paper_doi 10.1021/ic0620743
_journal_volume 46
_journal_year 2007
_chemical_compound_source 'synthesis as described'
_chemical_formula_moiety 'C28 H29 Fe N6, F6 P, C H4 O, H2 O'
_chemical_formula_sum 'C29 H35 F6 Fe N6 O2 P'
_chemical_formula_weight 700.45
_chemical_name_systematic
;
(N-benzyl-N,N?,N?-tris(2-pyridylmethyl)ethylenediamine)(cyano)
iron(II) hexafluorophosphate 
;
_space_group_IT_number 2
_symmetry_cell_setting triclinic
_symmetry_Int_Tables_number 2
_symmetry_space_group_name_Hall '-P 1'
_symmetry_space_group_name_H-M 'P -1'
_atom_sites_solution_hydrogens geom
_atom_sites_solution_primary direct
_atom_sites_solution_secondary difmap
_audit_creation_date 2006-02-13T15:50:41-00:00
_audit_creation_method 'WinGX routine CIF_UPDATE'
_cell_angle_alpha 73.260(5)
_cell_angle_beta 81.560(5)
_cell_angle_gamma 76.040(5)
_cell_formula_units_Z 2
_cell_length_a 9.485(5)
_cell_length_b 10.877(5)
_cell_length_c 16.570(5)
_cell_measurement_reflns_used 50
_cell_measurement_temperature 298(2)
_cell_measurement_theta_max 24.786
_cell_measurement_theta_min 6.488
_cell_measurement_wavelength 0.71073
_cell_volume 1583.2(12)
_computing_cell_refinement 'Bruker XSCANS'
_computing_data_collection 'Bruker XSCANS'
_computing_data_reduction 'Bruker SHELXTL'
_computing_molecular_graphics 'Ortep-3 for Windows (Farrugia, 1997)'
_computing_publication_material 'WinGX publication routines (Farrugia, 1999)'
_computing_structure_refinement 'SHELXL-97 (Sheldrick, 1997)'
_computing_structure_solution 'SIR97 (Giacovazzo et al, 1997)'
_diffrn_ambient_temperature 298(2)
_diffrn_measured_fraction_theta_full 0.988
_diffrn_measured_fraction_theta_max 0.935
_diffrn_measurement_device_type 'Bruker P4'
_diffrn_measurement_method '2\q/\w scans'
_diffrn_radiation_monochromator graphite
_diffrn_radiation_probe x-ray
_diffrn_radiation_type MoK\a
_diffrn_radiation_wavelength 0.71069
_diffrn_reflns_av_R_equivalents 0.0419
_diffrn_reflns_av_unetI/netI 0.0693
_diffrn_reflns_limit_h_max 10
_diffrn_reflns_limit_h_min -1
_diffrn_reflns_limit_k_max 14
_diffrn_reflns_limit_k_min -14
_diffrn_reflns_limit_l_max 22
_diffrn_reflns_limit_l_min -22
_diffrn_reflns_number 9312
_diffrn_reflns_theta_full 25
_diffrn_reflns_theta_max 29
_diffrn_reflns_theta_min 1.29
_diffrn_standards_decay_% 54.79
_diffrn_standards_interval_count 97
_diffrn_standards_number 3
_exptl_absorpt_coefficient_mu 0.6
_exptl_absorpt_correction_T_max 0.940
_exptl_absorpt_correction_T_min 0.721
_exptl_absorpt_correction_type psi-scan
_exptl_absorpt_process_details '(North, Phillips and Mathews, 1968)'
_exptl_crystal_colour brown
_exptl_crystal_density_diffrn 1.469
_exptl_crystal_density_method 'not measured'
_exptl_crystal_description prism
_exptl_crystal_F_000 724
_exptl_crystal_size_max 0.6
_exptl_crystal_size_mid 0.4
_exptl_crystal_size_min 0.1
_refine_diff_density_max 0.61
_refine_diff_density_min -0.483
_refine_diff_density_rms 0.073
_refine_ls_extinction_method none
_refine_ls_goodness_of_fit_ref 1.009
_refine_ls_hydrogen_treatment mixed
_refine_ls_matrix_type full
_refine_ls_number_parameters 414
_refine_ls_number_reflns 7861
_refine_ls_number_restraints 3
_refine_ls_restrained_S_all 1.009
_refine_ls_R_factor_all 0.0991
_refine_ls_R_factor_gt 0.0582
_refine_ls_shift/su_max 0
_refine_ls_shift/su_mean 0
_refine_ls_structure_factor_coef Fsqd
_refine_ls_weighting_details 'calc w=1/[\s^2^(Fo^2^)+(0.0900P)^2^+0.0000P] where P=(Fo^2^+2Fc^2^)/3'
_refine_ls_weighting_scheme calc
_refine_ls_wR_factor_gt 0.1465
_refine_ls_wR_factor_ref 0.1662
_reflns_number_gt 5237
_reflns_number_total 7861
_reflns_threshold_expression >2sigma(I)
_cod_data_source_file ic0620743-file002.cif
_cod_data_source_block febcn
_cod_database_code 4338916

loop_
_symmetry_equiv_pos_as_xyz
'x, y, z'
'-x, -y, -z'

loop_
_atom_site_label
_atom_site_type_symbol
_atom_site_fract_x
_atom_site_fract_y
_atom_site_fract_z
_atom_site_U_iso_or_equiv
_atom_site_adp_type
_atom_site_occupancy
_atom_site_symmetry_multiplicity
_atom_site_calc_flag
_atom_site_refinement_flags
C1 C 0.1131(4) 0.6439(3) 0.2333(2) 0.0457(8) Uani 1 1 d .
H1 H 0.093 0.6535 0.1782 0.055 Uiso 1 1 calc R
C2 C 0.0188(4) 0.7184(4) 0.2806(3) 0.0675(12) Uani 1 1 d .
H2 H -0.0638 0.7764 0.2579 0.081 Uiso 1 1 calc R
C3 C 0.0470(5) 0.7070(5) 0.3611(3) 0.0805(15) Uani 1 1 d .
H3 H -0.0168 0.7557 0.3943 0.097 Uiso 1 1 calc R
C4 C 0.1706(5) 0.6226(4) 0.3923(3) 0.0659(12) Uani 1 1 d .
H4 H 0.1923 0.6144 0.4468 0.079 Uiso 1 1 calc R
C5 C 0.2635(4) 0.5495(3) 0.3423(2) 0.0387(7) Uani 1 1 d .
C6 C 0.4028(4) 0.4607(3) 0.3715(2) 0.0403(7) Uani 1 1 d .
H6A H 0.3847 0.4068 0.4282 0.048 Uiso 1 1 calc R
H6B H 0.4709 0.5131 0.3737 0.048 Uiso 1 1 calc R
C7 C 0.6217(3) 0.3859(3) 0.2873(2) 0.0415(7) Uani 1 1 d .
H7A H 0.6755 0.3096 0.2688 0.05 Uiso 1 1 calc R
H7B H 0.6684 0.3914 0.3341 0.05 Uiso 1 1 calc R
C8 C 0.6215(3) 0.5084(3) 0.2156(2) 0.0359(7) Uani 1 1 d .
C9 C 0.7307(4) 0.5778(4) 0.1965(2) 0.0473(8) Uani 1 1 d .
H9 H 0.8086 0.5526 0.23 0.057 Uiso 1 1 calc R
C10 C 0.7241(5) 0.6852(4) 0.1271(3) 0.0564(10) Uani 1 1 d .
H10 H 0.7981 0.7322 0.1125 0.068 Uiso 1 1 calc R
C11 C 0.6057(5) 0.7214(4) 0.0802(2) 0.0552(10) Uani 1 1 d .
H11 H 0.5981 0.7941 0.0336 0.066 Uiso 1 1 calc R
C12 C 0.4992(4) 0.6499(3) 0.1023(2) 0.0442(8) Uani 1 1 d .
H12 H 0.4191 0.6761 0.0704 0.053 Uiso 1 1 calc R
C13 C 0.4573(3) 0.2345(3) 0.35674(19) 0.0341(6) Uani 1 1 d .
H13A H 0.4868 0.2086 0.4139 0.041 Uiso 1 1 calc R
H13B H 0.5196 0.1759 0.3256 0.041 Uiso 1 1 calc R
C14 C 0.2999(3) 0.2279(3) 0.35818(18) 0.0357(7) Uani 1 1 d .
H14A H 0.2896 0.1373 0.3797 0.043 Uiso 1 1 calc R
H14B H 0.2401 0.2775 0.3957 0.043 Uiso 1 1 calc R
C15 C 0.2878(3) 0.1816(3) 0.2223(2) 0.0369(7) Uani 1 1 d .
H15A H 0.2183 0.2016 0.1805 0.044 Uiso 1 1 calc R
H15B H 0.2814 0.0966 0.2607 0.044 Uiso 1 1 calc R
C16 C 0.4385(3) 0.1751(3) 0.17884(19) 0.0345(7) Uani 1 1 d .
C17 C 0.5152(4) 0.0658(3) 0.1533(2) 0.0441(8) Uani 1 1 d .
H17 H 0.4774 -0.0097 0.1672 0.053 Uiso 1 1 calc R
C18 C 0.6481(4) 0.0692(4) 0.1071(2) 0.0520(9) Uani 1 1 d .
H18 H 0.7014 -0.0035 0.0894 0.062 Uiso 1 1 calc R
C19 C 0.7003(4) 0.1830(4) 0.0879(2) 0.0495(9) Uani 1 1 d .
H19 H 0.7896 0.1884 0.0568 0.059 Uiso 1 1 calc R
C20 C 0.6190(4) 0.2878(3) 0.1151(2) 0.0410(7) Uani 1 1 d .
H20 H 0.6544 0.3647 0.1005 0.049 Uiso 1 1 calc R
C21 C 0.0849(3) 0.3293(3) 0.2771(2) 0.0363(7) Uani 1 1 d .
H21A H 0.0611 0.4004 0.3044 0.044 Uiso 1 1 calc R
H21B H 0.054 0.3654 0.2203 0.044 Uiso 1 1 calc R
C22 C -0.0034(3) 0.2284(3) 0.3243(2) 0.0370(7) Uani 1 1 d .
C23 C -0.0493(4) 0.2144(4) 0.4094(2) 0.0491(8) Uani 1 1 d .
H23 H -0.0204 0.2646 0.4383 0.059 Uiso 1 1 calc R
C24 C -0.1370(4) 0.1272(4) 0.4521(3) 0.0648(12) Uani 1 1 d .
H24 H -0.1671 0.1192 0.509 0.078 Uiso 1 1 calc R
C25 C -0.1792(4) 0.0526(4) 0.4095(3) 0.0687(13) Uani 1 1 d .
H25 H -0.2381 -0.0063 0.4377 0.082 Uiso 1 1 calc R
C26 C -0.1352(4) 0.0648(4) 0.3259(3) 0.0628(12) Uani 1 1 d .
H26 H -0.1645 0.0141 0.2975 0.075 Uiso 1 1 calc R
C27 C -0.0477(4) 0.1512(3) 0.2832(3) 0.0496(9) Uani 1 1 d .
H27 H -0.018 0.158 0.2264 0.06 Uiso 1 1 calc R
C28 C 0.2607(3) 0.4868(3) 0.1086(2) 0.0373(7) Uani 1 1 d .
N1 N 0.2336(3) 0.5573(2) 0.26327(17) 0.0346(6) Uani 1 1 d .
N2 N 0.4700(3) 0.3734(2) 0.31464(15) 0.0323(5) Uani 1 1 d .
N3 N 0.5059(3) 0.5425(2) 0.16899(16) 0.0345(6) Uani 1 1 d .
N4 N 0.2485(3) 0.2829(2) 0.27066(15) 0.0306(5) Uani 1 1 d .
N5 N 0.4904(3) 0.2859(2) 0.16197(15) 0.0334(5) Uani 1 1 d .
N6 N 0.1983(4) 0.5207(3) 0.0489(2) 0.0555(8) Uani 1 1 d .
Fe1 Fe 0.36375(4) 0.42833(4) 0.20839(3) 0.02898(13) Uani 1 1 d .
O1W O 0.0211(4) 0.3235(3) 0.0604(2) 0.0701(9) Uani 1 1 d D
C29 C 0.1314(9) 0.9788(6) 0.0980(4) 0.115(2) Uani 1 1 d .
H29A H 0.2135 0.9069 0.0987 0.173 Uiso 1 1 calc R
H29B H 0.046 0.9547 0.0879 0.173 Uiso 1 1 calc R
H29C H 0.1164 0.9998 0.1515 0.173 Uiso 1 1 calc R
O2 O 0.1575(8) 1.0845(4) 0.0359(3) 0.172(3) Uani 1 1 d .
H2M H 0.115 1.1517 0.0494 0.259 Uiso 1 1 calc R
F1 F 0.5419(3) 0.2806(3) 0.54896(15) 0.0788(8) Uani 1 1 d .
F2 F 0.3453(4) 0.3592(3) 0.6240(2) 0.0994(10) Uani 1 1 d .
F3 F 0.3318(3) 0.2164(3) 0.55566(16) 0.0828(8) Uani 1 1 d .
F4 F 0.3264(3) 0.1522(3) 0.69620(17) 0.0990(11) Uani 1 1 d .
F5 F 0.5318(4) 0.2220(4) 0.69077(18) 0.1019(11) Uani 1 1 d .
F6 F 0.5215(4) 0.0756(3) 0.6217(3) 0.1399(16) Uani 1 1 d .
P1 P 0.43568(11) 0.21459(9) 0.62278(6) 0.0480(2) Uani 1 1 d .
H2W H 0.079(4) 0.379(3) 0.049(3) 0.072 Uiso 1 1 d D
H1W H -0.039(4) 0.366(4) 0.021(2) 0.072 Uiso 1 1 d D

loop_
_atom_site_aniso_label
_atom_site_aniso_U_11
_atom_site_aniso_U_22
_atom_site_aniso_U_33
_atom_site_aniso_U_23
_atom_site_aniso_U_13
_atom_site_aniso_U_12
C1 0.0373(19) 0.0368(17) 0.060(2) -0.0117(15) -0.0116(16) 0.0009(14)
C2 0.042(2) 0.058(2) 0.098(3) -0.029(2) -0.012(2) 0.0134(19)
C3 0.065(3) 0.082(3) 0.094(4) -0.050(3) -0.002(3) 0.017(3)
C4 0.061(3) 0.076(3) 0.064(3) -0.040(2) -0.006(2) 0.006(2)
C5 0.0351(18) 0.0348(16) 0.0484(18) -0.0157(14) -0.0027(14) -0.0063(13)
C6 0.0391(18) 0.0432(18) 0.0437(17) -0.0177(14) -0.0101(14) -0.0068(14)
C7 0.0299(17) 0.0444(18) 0.0489(18) -0.0070(14) -0.0106(14) -0.0072(14)
C8 0.0301(16) 0.0371(16) 0.0413(16) -0.0118(13) -0.0033(13) -0.0065(13)
C9 0.0344(19) 0.051(2) 0.061(2) -0.0156(17) -0.0047(16) -0.0151(15)
C10 0.054(2) 0.058(2) 0.063(2) -0.0133(19) -0.0004(19) -0.0294(19)
C11 0.068(3) 0.047(2) 0.050(2) -0.0013(16) -0.0040(19) -0.0269(19)
C12 0.044(2) 0.0401(17) 0.0460(18) -0.0036(14) -0.0088(15) -0.0114(15)
C13 0.0335(16) 0.0305(14) 0.0344(15) -0.0020(12) -0.0083(12) -0.0040(12)
C14 0.0383(18) 0.0344(15) 0.0317(15) -0.0016(12) -0.0037(13) -0.0105(13)
C15 0.0333(17) 0.0352(16) 0.0453(17) -0.0133(13) -0.0021(13) -0.0102(13)
C16 0.0327(16) 0.0348(15) 0.0346(15) -0.0088(12) -0.0004(12) -0.0061(13)
C17 0.046(2) 0.0346(16) 0.0490(19) -0.0132(14) 0.0029(15) -0.0058(15)
C18 0.048(2) 0.0450(19) 0.059(2) -0.0219(17) 0.0089(17) -0.0005(16)
C19 0.0373(19) 0.058(2) 0.050(2) -0.0183(17) 0.0098(16) -0.0067(16)
C20 0.0387(19) 0.0451(18) 0.0375(16) -0.0099(14) 0.0077(14) -0.0131(15)
C21 0.0234(15) 0.0359(16) 0.0486(18) -0.0116(13) -0.0007(13) -0.0047(12)
C22 0.0225(15) 0.0353(15) 0.0513(18) -0.0115(14) -0.0013(13) -0.0036(12)
C23 0.0350(19) 0.060(2) 0.054(2) -0.0159(17) -0.0010(16) -0.0144(16)
C24 0.044(2) 0.075(3) 0.060(2) 0.008(2) 0.0031(18) -0.019(2)
C25 0.040(2) 0.044(2) 0.109(4) 0.005(2) -0.005(2) -0.0165(18)
C26 0.039(2) 0.044(2) 0.111(4) -0.028(2) -0.003(2) -0.0122(17)
C27 0.0330(19) 0.0463(19) 0.075(3) -0.0266(18) -0.0023(17) -0.0068(15)
C28 0.0350(17) 0.0364(16) 0.0415(17) -0.0067(13) -0.0066(14) -0.0114(13)
N1 0.0274(13) 0.0294(12) 0.0472(15) -0.0101(11) -0.0052(11) -0.0049(10)
N2 0.0280(13) 0.0313(12) 0.0370(13) -0.0068(10) -0.0078(10) -0.0048(10)
N3 0.0350(14) 0.0322(13) 0.0369(13) -0.0082(10) -0.0056(11) -0.0080(11)
N4 0.0253(13) 0.0317(12) 0.0353(13) -0.0101(10) -0.0028(10) -0.0052(10)
N5 0.0291(13) 0.0367(13) 0.0336(12) -0.0084(10) -0.0028(10) -0.0063(11)
N6 0.052(2) 0.064(2) 0.0502(17) 0.0006(15) -0.0229(15) -0.0190(16)
Fe1 0.0249(2) 0.0279(2) 0.0331(2) -0.00554(16) -0.00566(16) -0.00467(15)
O1W 0.074(2) 0.0535(17) 0.081(2) 0.0066(15) -0.0363(17) -0.0210(15)
C29 0.157(6) 0.079(4) 0.110(5) -0.038(4) 0.034(5) -0.035(4)
O2 0.260(7) 0.075(3) 0.150(4) -0.037(3) 0.123(5) -0.049(4)
F1 0.0676(17) 0.102(2) 0.0613(15) -0.0019(14) 0.0023(12) -0.0367(15)
F2 0.103(2) 0.0685(18) 0.134(3) -0.0480(18) -0.009(2) -0.0050(17)
F3 0.089(2) 0.112(2) 0.0642(15) -0.0192(15) -0.0159(14) -0.0517(17)
F4 0.086(2) 0.135(3) 0.0696(17) 0.0134(17) -0.0023(15) -0.062(2)
F5 0.102(2) 0.140(3) 0.0709(17) 0.0047(18) -0.0346(17) -0.062(2)
F6 0.120(3) 0.0537(18) 0.226(5) -0.039(2) 0.005(3) 0.0109(19)
P1 0.0530(6) 0.0465(5) 0.0453(5) -0.0072(4) -0.0042(4) -0.0181(4)

loop_
_atom_type_symbol
_atom_type_description
_atom_type_scat_dispersion_real
_atom_type_scat_dispersion_imag
_atom_type_scat_source
C C 0.0033 0.0016 'International Tables Vol C Tables 4.2.6.8 and 6.1.1.4'
H H 0 0 'International Tables Vol C Tables 4.2.6.8 and 6.1.1.4'
N N 0.0061 0.0033 'International Tables Vol C Tables 4.2.6.8 and 6.1.1.4'
O O 0.0106 0.006 'International Tables Vol C Tables 4.2.6.8 and 6.1.1.4'
F F 0.0171 0.0103 'International Tables Vol C Tables 4.2.6.8 and 6.1.1.4'
P P 0.1023 0.0942 'International Tables Vol C Tables 4.2.6.8 and 6.1.1.4'
Fe Fe 0.3463 0.8444 'International Tables Vol C Tables 4.2.6.8 and 6.1.1.4'

loop_
_geom_angle_atom_site_label_1
_geom_angle_atom_site_label_2
_geom_angle_atom_site_label_3
_geom_angle
N1 C1 C2 122.7(4)
N1 C1 H1 118.7
C2 C1 H1 118.7
C3 C2 C1 119.6(4)
C3 C2 H2 120.2
C1 C2 H2 120.2
C2 C3 C4 118.9(4)
C2 C3 H3 120.6
C4 C3 H3 120.6
C3 C4 C5 119.8(4)
C3 C4 H4 120.1
C5 C4 H4 120.1
N1 C5 C4 121.6(3)
N1 C5 C6 116.3(3)
C4 C5 C6 122.1(3)
C5 C6 N2 112.3(3)
C5 C6 H6A 109.1
N2 C6 H6A 109.1
C5 C6 H6B 109.1
N2 C6 H6B 109.1
H6A C6 H6B 107.9
N2 C7 C8 108.6(3)
N2 C7 H7A 110
C8 C7 H7A 110
N2 C7 H7B 110
C8 C7 H7B 110
H7A C7 H7B 108.3
N3 C8 C9 122.1(3)
N3 C8 C7 114.0(3)
C9 C8 C7 123.8(3)
C8 C9 C10 119.5(3)
C8 C9 H9 120.2
C10 C9 H9 120.2
C11 C10 C9 118.6(3)
C11 C10 H10 120.7
C9 C10 H10 120.7
C12 C11 C10 119.6(3)
C12 C11 H11 120.2
C10 C11 H11 120.2
N3 C12 C11 122.5(3)
N3 C12 H12 118.8
C11 C12 H12 118.8
N2 C13 C14 107.4(2)
N2 C13 H13A 110.2
C14 C13 H13A 110.2
N2 C13 H13B 110.2
C14 C13 H13B 110.2
H13A C13 H13B 108.5
N4 C14 C13 110.4(2)
N4 C14 H14A 109.6
C13 C14 H14A 109.6
N4 C14 H14B 109.6
C13 C14 H14B 109.6
H14A C14 H14B 108.1
N4 C15 C16 112.1(2)
N4 C15 H15A 109.2
C16 C15 H15A 109.2
N4 C15 H15B 109.2
C16 C15 H15B 109.2
H15A C15 H15B 107.9
N5 C16 C17 122.3(3)
N5 C16 C15 115.5(3)
C17 C16 C15 122.1(3)
C18 C17 C16 119.6(3)
C18 C17 H17 120.2
C16 C17 H17 120.2
C19 C18 C17 118.4(3)
C19 C18 H18 120.8
C17 C18 H18 120.8
C20 C19 C18 119.1(3)
C20 C19 H19 120.4
C18 C19 H19 120.4
N5 C20 C19 123.6(3)
N5 C20 H20 118.2
C19 C20 H20 118.2
C22 C21 N4 116.8(2)
C22 C21 H21A 108.1
N4 C21 H21A 108.1
C22 C21 H21B 108.1
N4 C21 H21B 108.1
H21A C21 H21B 107.3
C27 C22 C23 117.8(3)
C27 C22 C21 121.2(3)
C23 C22 C21 120.9(3)
C24 C23 C22 121.4(4)
C24 C23 H23 119.3
C22 C23 H23 119.3
C25 C24 C23 119.3(4)
C25 C24 H24 120.4
C23 C24 H24 120.4
C26 C25 C24 120.2(4)
C26 C25 H25 119.9
C24 C25 H25 119.9
C25 C26 C27 120.7(4)
C25 C26 H26 119.7
C27 C26 H26 119.7
C26 C27 C22 120.6(4)
C26 C27 H27 119.7
C22 C27 H27 119.7
N6 C28 Fe1 179.3(3)
C1 N1 C5 117.4(3)
C1 N1 Fe1 126.9(2)
C5 N1 Fe1 115.5(2)
C7 N2 C13 112.5(2)
C7 N2 C6 109.9(3)
C13 N2 C6 110.8(2)
C7 N2 Fe1 106.59(19)
C13 N2 Fe1 106.24(17)
C6 N2 Fe1 110.59(18)
C8 N3 C12 117.6(3)
C8 N3 Fe1 114.9(2)
C12 N3 Fe1 127.5(2)
C15 N4 C14 111.0(2)
C15 N4 C21 108.8(2)
C14 N4 C21 109.3(2)
C15 N4 Fe1 106.50(18)
C14 N4 Fe1 106.43(17)
C21 N4 Fe1 114.80(18)
C20 N5 C16 116.8(3)
C20 N5 Fe1 128.0(2)
C16 N5 Fe1 115.2(2)
C28 Fe1 N3 97.31(12)
C28 Fe1 N1 93.94(13)
N3 Fe1 N1 91.04(11)
C28 Fe1 N5 88.81(12)
N3 Fe1 N5 92.87(11)
N1 Fe1 N5 174.90(10)
C28 Fe1 N2 177.85(12)
N3 Fe1 N2 81.79(10)
N1 Fe1 N2 84.13(11)
N5 Fe1 N2 93.19(10)
C28 Fe1 N4 95.47(12)
N3 Fe1 N4 166.55(10)
N1 Fe1 N4 92.24(10)
N5 Fe1 N4 83.21(10)
N2 Fe1 N4 85.58(10)
H2W O1W H1W 98(2)
O2 C29 H29A 109.5
O2 C29 H29B 109.5
H29A C29 H29B 109.5
O2 C29 H29C 109.5
H29A C29 H29C 109.5
H29B C29 H29C 109.5
C29 O2 H2M 109.5
F6 P1 F5 91.8(2)
F6 P1 F1 92.1(2)
F5 P1 F1 90.36(16)
F6 P1 F3 92.2(2)
F5 P1 F3 175.93(19)
F1 P1 F3 90.20(15)
F6 P1 F4 89.4(2)
F5 P1 F4 90.01(16)
F1 P1 F4 178.46(18)
F3 P1 F4 89.32(16)
F6 P1 F2 179.7(2)
F5 P1 F2 88.41(19)
F1 P1 F2 88.17(17)
F3 P1 F2 87.58(18)
F4 P1 F2 90.35(19)

loop_
_geom_bond_atom_site_label_1
_geom_bond_atom_site_label_2
_geom_bond_distance
C1 N1 1.349(4)
C1 C2 1.372(5)
C1 H1 0.93
C2 C3 1.365(6)
C2 H2 0.93
C3 C4 1.367(6)
C3 H3 0.93
C4 C5 1.386(5)
C4 H4 0.93
C5 N1 1.355(4)
C5 C6 1.488(5)
C6 N2 1.497(4)
C6 H6A 0.97
C6 H6B 0.97
C7 N2 1.470(4)
C7 C8 1.509(4)
C7 H7A 0.97
C7 H7B 0.97
C8 N3 1.351(4)
C8 C9 1.373(5)
C9 C10 1.379(5)
C9 H9 0.93
C10 C11 1.374(6)
C10 H10 0.93
C11 C12 1.365(5)
C11 H11 0.93
C12 N3 1.353(4)
C12 H12 0.93
C13 N2 1.496(4)
C13 C14 1.509(4)
C13 H13A 0.97
C13 H13B 0.97
C14 N4 1.505(4)
C14 H14A 0.97
C14 H14B 0.97
C15 N4 1.489(4)
C15 C16 1.498(4)
C15 H15A 0.97
C15 H15B 0.97
C16 N5 1.351(4)
C16 C17 1.379(4)
C17 C18 1.379(5)
C17 H17 0.93
C18 C19 1.378(5)
C18 H18 0.93
C19 C20 1.366(5)
C19 H19 0.93
C20 N5 1.348(4)
C20 H20 0.93
C21 C22 1.508(4)
C21 N4 1.510(4)
C21 H21A 0.97
C21 H21B 0.97
C22 C27 1.388(5)
C22 C23 1.390(5)
C23 C24 1.383(5)
C23 H23 0.93
C24 C25 1.373(7)
C24 H24 0.93
C25 C26 1.364(7)
C25 H25 0.93
C26 C27 1.376(5)
C26 H26 0.93
C27 H27 0.93
C28 N6 1.148(4)
C28 Fe1 1.914(3)
N1 Fe1 1.972(3)
N2 Fe1 2.024(2)
N3 Fe1 1.967(3)
N4 Fe1 2.079(3)
N5 Fe1 1.988(3)
O1W H2W 0.880(18)
O1W H1W 0.879(18)
C29 O2 1.349(6)
C29 H29A 0.96
C29 H29B 0.96
C29 H29C 0.96
O2 H2M 0.82
F1 P1 1.584(3)
F2 P1 1.604(3)
F3 P1 1.584(3)
F4 P1 1.584(3)
F5 P1 1.580(3)
F6 P1 1.539(3)

loop_
_geom_torsion_atom_site_label_1
_geom_torsion_atom_site_label_2
_geom_torsion_atom_site_label_3
_geom_torsion_atom_site_label_4
_geom_torsion
N1 C1 C2 C3 0.7(7)
C1 C2 C3 C4 1.2(8)
C2 C3 C4 C5 -0.8(8)
C3 C4 C5 N1 -1.3(7)
C3 C4 C5 C6 177.2(4)
N1 C5 C6 N2 -12.4(4)
C4 C5 C6 N2 169.0(3)
N2 C7 C8 N3 -28.4(4)
N2 C7 C8 C9 153.9(3)
N3 C8 C9 C10 -0.6(5)
C7 C8 C9 C10 176.9(3)
C8 C9 C10 C11 1.5(6)
C9 C10 C11 C12 -0.8(6)
C10 C11 C12 N3 -0.8(6)
N2 C13 C14 N4 53.3(3)
N4 C15 C16 N5 -24.4(4)
N4 C15 C16 C17 159.3(3)
N5 C16 C17 C18 -1.6(5)
C15 C16 C17 C18 174.4(3)
C16 C17 C18 C19 0.0(5)
C17 C18 C19 C20 0.0(6)
C18 C19 C20 N5 1.6(6)
N4 C21 C22 C27 -88.3(4)
N4 C21 C22 C23 95.0(4)
C27 C22 C23 C24 -0.5(5)
C21 C22 C23 C24 176.4(3)
C22 C23 C24 C25 0.3(6)
C23 C24 C25 C26 -0.1(6)
C24 C25 C26 C27 0.2(6)
C25 C26 C27 C22 -0.4(6)
C23 C22 C27 C26 0.5(5)
C21 C22 C27 C26 -176.3(3)
C2 C1 N1 C5 -2.8(5)
C2 C1 N1 Fe1 171.4(3)
C4 C5 N1 C1 3.1(5)
C6 C5 N1 C1 -175.6(3)
C4 C5 N1 Fe1 -171.8(3)
C6 C5 N1 Fe1 9.5(4)
C8 C7 N2 C13 155.5(3)
C8 C7 N2 C6 -80.4(3)
C8 C7 N2 Fe1 39.5(3)
C14 C13 N2 C7 -163.5(3)
C14 C13 N2 C6 72.9(3)
C14 C13 N2 Fe1 -47.3(3)
C5 C6 N2 C7 126.6(3)
C5 C6 N2 C13 -108.4(3)
C5 C6 N2 Fe1 9.2(3)
C9 C8 N3 C12 -1.0(5)
C7 C8 N3 C12 -178.7(3)
C9 C8 N3 Fe1 179.9(3)
C7 C8 N3 Fe1 2.1(3)
C11 C12 N3 C8 1.7(5)
C11 C12 N3 Fe1 -179.3(3)
C16 C15 N4 C14 -86.2(3)
C16 C15 N4 C21 153.6(3)
C16 C15 N4 Fe1 29.3(3)
C13 C14 N4 C15 84.1(3)
C13 C14 N4 C21 -155.9(2)
C13 C14 N4 Fe1 -31.4(3)
C22 C21 N4 C15 62.7(3)
C22 C21 N4 C14 -58.6(3)
C22 C21 N4 Fe1 -178.1(2)
C19 C20 N5 C16 -3.1(5)
C19 C20 N5 Fe1 178.2(3)
C17 C16 N5 C20 3.1(4)
C15 C16 N5 C20 -173.2(3)
C17 C16 N5 Fe1 -178.0(2)
C15 C16 N5 Fe1 5.7(3)
C8 N3 Fe1 C28 -165.2(2)
C12 N3 Fe1 C28 15.7(3)
C8 N3 Fe1 N1 100.7(2)
C12 N3 Fe1 N1 -78.4(3)
C8 N3 Fe1 N5 -76.1(2)
C12 N3 Fe1 N5 104.9(3)
C8 N3 Fe1 N2 16.7(2)
C12 N3 Fe1 N2 -162.3(3)
C8 N3 Fe1 N4 -3.5(6)
C12 N3 Fe1 N4 177.5(4)
C1 N1 Fe1 C28 3.4(3)
C5 N1 Fe1 C28 177.8(2)
C1 N1 Fe1 N3 100.8(3)
C5 N1 Fe1 N3 -84.8(2)
C1 N1 Fe1 N2 -177.5(3)
C5 N1 Fe1 N2 -3.2(2)
C1 N1 Fe1 N4 -92.2(3)
C5 N1 Fe1 N4 82.1(2)
C20 N5 Fe1 C28 92.3(3)
C16 N5 Fe1 C28 -86.5(2)
C20 N5 Fe1 N3 -5.0(3)
C16 N5 Fe1 N3 176.3(2)
C20 N5 Fe1 N2 -86.9(3)
C16 N5 Fe1 N2 94.3(2)
C20 N5 Fe1 N4 -172.1(3)
C16 N5 Fe1 N4 9.2(2)
C7 N2 Fe1 N3 -31.2(2)
C13 N2 Fe1 N3 -151.4(2)
C6 N2 Fe1 N3 88.3(2)
C7 N2 Fe1 N1 -123.1(2)
C13 N2 Fe1 N1 116.7(2)
C6 N2 Fe1 N1 -3.6(2)
C7 N2 Fe1 N5 61.3(2)
C13 N2 Fe1 N5 -58.9(2)
C6 N2 Fe1 N5 -179.2(2)
C7 N2 Fe1 N4 144.2(2)
C13 N2 Fe1 N4 24.02(19)
C6 N2 Fe1 N4 -96.3(2)
C15 N4 Fe1 C28 67.1(2)
C14 N4 Fe1 C28 -174.36(19)
C21 N4 Fe1 C28 -53.3(2)
C15 N4 Fe1 N3 -94.7(4)
C14 N4 Fe1 N3 23.8(5)
C21 N4 Fe1 N3 144.8(4)
C15 N4 Fe1 N1 161.31(19)
C14 N4 Fe1 N1 -80.19(19)
C21 N4 Fe1 N1 40.8(2)
C15 N4 Fe1 N5 -21.01(18)
C14 N4 Fe1 N5 97.49(19)
C21 N4 Fe1 N5 -141.5(2)
C15 N4 Fe1 N2 -114.76(19)
C14 N4 Fe1 N2 3.74(18)
C21 N4 Fe1 N2 124.8(2)
